data_7125920
loop_
_publ_author_name
'Wilson, Richard E.'
'Carter, Tyler J.'
'Autillo, Matthieu'
'Stegman, Samantha'

_publ_section_title
;
 Thiocyanate complexes of the lanthanides, Am and Cm.
;
_journal_issue 17
_journal_name_full 'Chemical communications (Cambridge, England)'
_journal_page_first 2622
_journal_page_last 2625
_journal_paper_doi 10.1039/c9cc07612c
_journal_volume 56
_journal_year 2020
_chemical_formula_sum 'C39 H0 Eu N11 S7'
_chemical_formula_weight 998.89
_space_group_crystal_system tetragonal
_space_group_IT_number 139
_space_group_name_Hall '-I 4 2'
_space_group_name_H-M_alt 'I 4/m m m'
_audit_creation_method SHELXL-2014/7
_audit_update_record
;
2019-09-26 deposited with the CCDC.	2020-01-13 downloaded from the CCDC.
;
_cell_angle_alpha 90
_cell_angle_beta 90
_cell_angle_gamma 90
_cell_formula_units_Z 2
_cell_length_a 11.3876(5)
_cell_length_b 11.3876(5)
_cell_length_c 22.5539(11)
_cell_measurement_reflns_used 25799
_cell_measurement_temperature 100(2)
_cell_measurement_theta_max 33.198
_cell_measurement_theta_min 1.806
_cell_volume 2924.7(2)
_computing_structure_refinement 'SHELXL-2014/7 (Sheldrick, 2014)'
_diffrn_ambient_temperature 100(2)
_diffrn_measured_fraction_theta_full 1.000
_diffrn_measured_fraction_theta_max 0.974
_diffrn_measurement_device_type 'BRUKER APEX II'
_diffrn_radiation_type MoK\a
_diffrn_radiation_wavelength 0.71073
_diffrn_reflns_av_R_equivalents 0.0288
_diffrn_reflns_av_unetI/netI 0.0118
_diffrn_reflns_Laue_measured_fraction_full 1.000
_diffrn_reflns_Laue_measured_fraction_max 0.974
_diffrn_reflns_limit_h_max 16
_diffrn_reflns_limit_h_min -17
_diffrn_reflns_limit_k_max 16
_diffrn_reflns_limit_k_min -16
_diffrn_reflns_limit_l_max 34
_diffrn_reflns_limit_l_min -33
_diffrn_reflns_number 25799
_diffrn_reflns_point_group_measured_fraction_full 1.000
_diffrn_reflns_point_group_measured_fraction_max 0.974
_diffrn_reflns_theta_full 25.242
_diffrn_reflns_theta_max 33.198
_diffrn_reflns_theta_min 1.806
_exptl_absorpt_coefficient_mu 1.359
_exptl_absorpt_correction_T_max 0.4352
_exptl_absorpt_correction_T_min 0.3978
_exptl_absorpt_correction_type multi-scan
_exptl_absorpt_process_details SADABS
_exptl_crystal_colour colorless
_exptl_crystal_density_diffrn 1.134
_exptl_crystal_description block
_exptl_crystal_F_000 1152
_exptl_crystal_size_max 0.107
_exptl_crystal_size_mid 0.080
_exptl_crystal_size_min 0.033
_refine_diff_density_max 4.928
_refine_diff_density_min -1.769
_refine_diff_density_rms 0.150
_refine_ls_extinction_method none
_refine_ls_goodness_of_fit_ref 1.063
_refine_ls_hydrogen_treatment undef
_refine_ls_matrix_type full
_refine_ls_number_parameters 60
_refine_ls_number_reflns 1605
_refine_ls_number_restraints 0
_refine_ls_restrained_S_all 1.063
_refine_ls_R_factor_all 0.0544
_refine_ls_R_factor_gt 0.0533
_refine_ls_shift/su_max 0.000
_refine_ls_shift/su_mean 0.000
_refine_ls_structure_factor_coef Fsqd
_refine_ls_weighting_details 'w=1/[\s^2^(Fo^2^)+(0.1227P)^2^+2.9324P] where P=(Fo^2^+2Fc^2^)/3'
_refine_ls_weighting_scheme calc
_refine_ls_wR_factor_gt 0.1489
_refine_ls_wR_factor_ref 0.1513
_reflns_Friedel_coverage 0.000
_reflns_number_gt 1589
_reflns_number_total 1605
_reflns_threshold_expression 'I > 2\s(I)'
_cod_data_source_file c9cc07612c2.cif
_cod_data_source_block i4mmm_CCDC3
_cod_depositor_comments 'Adding full bibliography for 7125915--7125930.cif.'
_cod_original_cell_volume 2924.7(3)
_cod_database_code 7125920
_shelx_shelxl_version_number 2014/7
_shelx_space_group_comment
;
The symmetry employed for this shelxl refinement is uniquely defined
by the following loop, which should always be used as a source of
symmetry information in preference to the above space-group names.
They are only intended as comments.
;

loop_
_space_group_symop_operation_xyz
'x, y, z'
'-x, -y, z'
'-y, x, z'
'y, -x, z'
'-x, y, -z'
'x, -y, -z'
'y, x, -z'
'-y, -x, -z'
'x+1/2, y+1/2, z+1/2'
'-x+1/2, -y+1/2, z+1/2'
'-y+1/2, x+1/2, z+1/2'
'y+1/2, -x+1/2, z+1/2'
'-x+1/2, y+1/2, -z+1/2'
'x+1/2, -y+1/2, -z+1/2'
'y+1/2, x+1/2, -z+1/2'
'-y+1/2, -x+1/2, -z+1/2'
'-x, -y, -z'
'x, y, -z'
'y, -x, -z'
'-y, x, -z'
'x, -y, z'
'-x, y, z'
'-y, -x, z'
'y, x, z'
'-x+1/2, -y+1/2, -z+1/2'
'x+1/2, y+1/2, -z+1/2'
'y+1/2, -x+1/2, -z+1/2'
'-y+1/2, x+1/2, -z+1/2'
'x+1/2, -y+1/2, z+1/2'
'-x+1/2, y+1/2, z+1/2'
'-y+1/2, -x+1/2, z+1/2'
'y+1/2, x+1/2, z+1/2'

loop_
_atom_site_label
_atom_site_type_symbol
_atom_site_fract_x
_atom_site_fract_y
_atom_site_fract_z
_atom_site_U_iso_or_equiv
_atom_site_adp_type
_atom_site_occupancy
_atom_site_site_symmetry_order
_atom_site_calc_flag
_atom_site_refinement_flags_posn
_atom_site_refinement_flags_adp
_atom_site_refinement_flags_occupancy
Eu1 Eu 0.0000 0.0000 0.0000 0.02888(17) Uani 1 16 d S T P
S1 S 0.25909(13) 0.25909(13) 0.13197(8) 0.0770(6) Uani 0.875 2 d S T P
C1 C 0.1806(4) 0.1806(4) 0.0914(4) 0.0651(16) Uani 0.875 2 d S T P
N1 N 0.1237(5) 0.1237(5) 0.0607(4) 0.099(3) Uani 0.875 2 d S T P
N2 N 0.0000 0.5000 0.0000 0.081(3) Uani 1 8 d S T P
C2 C 0.0000 0.5786(16) -0.0524(12) 0.145(9) Uani 0.5 2 d S T P
C3 C 0.0000 0.5000 -0.1134(8) 0.146(7) Uani 1 4 d S T P
C4 C -0.101(3) 0.5798(16) 0.0000 0.145(9) Uani 0.5 2 d S T P
C5 C -0.222(3) 0.5000 0.0000 0.171(11) Uani 1 4 d S T P
N3 N 0.0000 0.0000 0.2515(6) 0.081(3) Uani 1 8 d S T P
C6 C 0.109(2) 0.0000 0.2110(6) 0.093(6) Uani 0.5 2 d S T P
C7 C 0.1051(10) 0.0000 0.2924(5) 0.054(2) Uani 0.5 2 d S T P
C8 C 0.2267(9) 0.0000 0.2533(7) 0.100(3) Uani 1 2 d S T P

loop_
_atom_site_aniso_label
_atom_site_aniso_U_11
_atom_site_aniso_U_22
_atom_site_aniso_U_33
_atom_site_aniso_U_23
_atom_site_aniso_U_13
_atom_site_aniso_U_12
Eu1 0.02538(18) 0.02538(18) 0.0359(2) 0.000 0.000 0.000
S1 0.0858(10) 0.0858(10) 0.0595(8) -0.0056(5) -0.0056(5) -0.0393(12)
C1 0.060(2) 0.060(2) 0.075(4) -0.010(2) -0.010(2) -0.018(3)
N1 0.077(3) 0.077(3) 0.144(8) -0.032(4) -0.032(4) -0.016(4)
N2 0.152(11) 0.034(3) 0.057(4) 0.000 0.000 0.000
C2 0.23(3) 0.055(6) 0.149(15) 0.055(9) 0.000 0.000
C3 0.19(2) 0.15(2) 0.097(10) 0.000 0.000 0.000
C4 0.23(3) 0.055(6) 0.149(15) 0.055(9) 0.000 0.000
C5 0.23(3) 0.21(3) 0.071(7) 0.000 0.000 0.000
N3 0.152(11) 0.034(3) 0.057(4) 0.000 0.000 0.000
C6 0.155(18) 0.053(6) 0.071(7) 0.000 0.058(10) 0.000
C7 0.048(5) 0.064(6) 0.051(4) 0.000 -0.007(4) 0.000
C8 0.074(5) 0.084(6) 0.143(7) 0.000 0.027(6) 0.000

loop_
_atom_type_symbol
_atom_type_description
_atom_type_scat_dispersion_real
_atom_type_scat_dispersion_imag
_atom_type_scat_source
C C 0.0033 0.0016 'International Tables Vol C Tables 4.2.6.8 and 6.1.1.4'
H H 0.0000 0.0000 'International Tables Vol C Tables 4.2.6.8 and 6.1.1.4'
N N 0.0061 0.0033 'International Tables Vol C Tables 4.2.6.8 and 6.1.1.4'
O O 0.0106 0.0060 'International Tables Vol C Tables 4.2.6.8 and 6.1.1.4'
S S 0.1246 0.1234 'International Tables Vol C Tables 4.2.6.8 and 6.1.1.4'
Eu Eu -0.1578 3.6682 'International Tables Vol C Tables 4.2.6.8 and 6.1.1.4'

loop_
_geom_angle_atom_site_label_1
_geom_angle_atom_site_label_2
_geom_angle_atom_site_label_3
_geom_angle
_geom_angle_site_symmetry_1
_geom_angle_site_symmetry_3
N1 Eu1 N1 111.0(5) 17 18
N1 Eu1 N1 69.0(5) 17 2
N1 Eu1 N1 180.0(5) 18 2
N1 Eu1 N1 71.3(2) 17 20
N1 Eu1 N1 71.3(2) 18 20
N1 Eu1 N1 108.7(2) 2 20
N1 Eu1 N1 108.7(2) 17 4
N1 Eu1 N1 108.7(2) 18 4
N1 Eu1 N1 71.3(2) 2 4
N1 Eu1 N1 180.0(5) 20 4
N1 Eu1 N1 108.7(2) 17 3
N1 Eu1 N1 108.7(2) 18 3
N1 Eu1 N1 71.3(2) 2 3
N1 Eu1 N1 69.0(5) 20 3
N1 Eu1 N1 111.0(5) 4 3
N1 Eu1 N1 71.3(2) 17 19
N1 Eu1 N1 71.3(2) 18 19
N1 Eu1 N1 108.7(2) 2 19
N1 Eu1 N1 111.0(5) 20 19
N1 Eu1 N1 69.0(5) 4 19
N1 Eu1 N1 180.0(4) 3 19
N1 Eu1 N1 180.0 17 .
N1 Eu1 N1 69.0(5) 18 .
N1 Eu1 N1 111.0(5) 2 .
N1 Eu1 N1 108.7(2) 20 .
N1 Eu1 N1 71.3(2) 4 .
N1 Eu1 N1 71.3(2) 3 .
N1 Eu1 N1 108.7(2) 19 .
N1 C1 S1 178.9(9) . .
C1 N1 Eu1 177.5(9) . .
C4 N2 C4 180.0(11) 21_565 5
C4 N2 C4 103(2) 21_565 17_565
C4 N2 C4 77(2) 5 17_565
C4 N2 C4 77(2) 21_565 .
C4 N2 C4 103(2) 5 .
C4 N2 C4 180.0 17_565 .
C4 N2 C2 68.0(7) 21_565 2_565
C4 N2 C2 112.0(7) 5 2_565
C4 N2 C2 68.0(7) 17_565 2_565
C4 N2 C2 112.0(7) . 2_565
C4 N2 C2 112.0(7) 21_565 18
C4 N2 C2 68.0(7) 5 18
C4 N2 C2 112.0(7) 17_565 18
C4 N2 C2 68.0(7) . 18
C2 N2 C2 180.0(12) 2_565 18
C4 N2 C2 68.0(7) 21_565 17_565
C4 N2 C2 112.0(7) 5 17_565
C4 N2 C2 68.0(7) 17_565 17_565
C4 N2 C2 112.0(7) . 17_565
C2 N2 C2 106(2) 2_565 17_565
C2 N2 C2 74(2) 18 17_565
C4 N2 C2 112.0(7) 21_565 .
C4 N2 C2 68.0(7) 5 .
C4 N2 C2 112.0(7) 17_565 .
C4 N2 C2 68.0(7) . .
C2 N2 C2 74(2) 2_565 .
C2 N2 C2 106(2) 18 .
C2 N2 C2 180.0 17_565 .
N2 C2 C3 109.9(13) . .
N2 C2 C4 55.5(11) . 5
C3 C2 C4 127.3(13) . 5
N2 C2 C4 55.5(11) . .
C3 C2 C4 127.3(13) . .
C4 C2 C4 88(2) 5 .
N2 C2 C2 52.9(10) . 2_565
C3 C2 C2 57.0(6) . 2_565
C4 C2 C2 90.5(9) 5 2_565
C4 C2 C2 90.5(9) . 2_565
C2 C3 C2 66.0(12) . 2_565
N2 C4 C2 56.5(12) . 18
N2 C4 C2 56.5(12) . .
C2 C4 C2 92(2) 18 .
N2 C4 C5 108.3(14) . .
C2 C4 C5 125.3(13) 18 .
C2 C4 C5 125.3(13) . .
N2 C4 C4 51.7(11) . 21_565
C2 C4 C4 89.5(9) 18 21_565
C2 C4 C4 89.5(9) . 21_565
C5 C4 C4 56.6(10) . 21_565
C4 C5 C4 66.8(19) 21_565 .
C7 N3 C7 104.7(12) 3 4
C7 N3 C7 68.1(6) 3 2
C7 N3 C7 68.1(6) 4 2
C7 N3 C7 68.1(6) 3 .
C7 N3 C7 68.1(6) 4 .
C7 N3 C7 104.7(12) 2 .
C7 N3 C6 111.2(4) 3 .
C7 N3 C6 111.2(4) 4 .
C7 N3 C6 178.7(13) 2 .
C7 N3 C6 73.9(8) . .
C7 N3 C6 178.7(13) 3 4
C7 N3 C6 73.9(8) 4 4
C7 N3 C6 111.2(4) 2 4
C7 N3 C6 111.2(4) . 4
C6 N3 C6 69.5(9) . 4
C7 N3 C6 111.2(4) 3 2
C7 N3 C6 111.2(4) 4 2
C7 N3 C6 73.9(8) 2 2
C7 N3 C6 178.7(13) . 2
C6 N3 C6 107.4(18) . 2
C6 N3 C6 69.5(9) 4 2
C7 N3 C6 73.9(8) 3 3
C7 N3 C6 178.7(13) 4 3
C7 N3 C6 111.2(4) 2 3
C7 N3 C6 111.2(4) . 3
C6 N3 C6 69.5(9) . 3
C6 N3 C6 107.4(18) 4 3
C6 N3 C6 69.5(9) 2 3
N3 C6 C8 108.2(10) . .
N3 C6 C6 55.3(5) . 4
C8 C6 C6 125.2(3) . 4
N3 C6 C6 55.3(5) . 3
C8 C6 C6 125.2(3) . 3
C6 C6 C6 90.002(1) 4 3
N3 C6 C7 52.2(7) . .
C8 C6 C7 56.0(8) . .
C6 C6 C7 89.0(6) 4 .
C6 C6 C7 89.0(6) 3 .
N3 C7 C8 109.9(8) . .
N3 C7 C7 55.9(3) . 4
C8 C7 C7 126.6(3) . 4
N3 C7 C7 55.9(3) . 3
C8 C7 C7 126.6(3) . 3
C7 C7 C7 89.999(1) 4 3
N3 C7 C6 53.8(9) . .
C8 C7 C6 56.1(10) . .
C7 C7 C6 91.0(6) 4 .
C7 C7 C6 91.0(6) 3 .
C7 C8 C6 67.9(6) . .

loop_
_geom_bond_atom_site_label_1
_geom_bond_atom_site_label_2
_geom_bond_distance
_geom_bond_site_symmetry_2
Eu1 N1 2.417(7) 17
Eu1 N1 2.417(7) 18
Eu1 N1 2.417(7) 2
Eu1 N1 2.417(7) 20
Eu1 N1 2.417(7) 4
Eu1 N1 2.417(7) 3
Eu1 N1 2.417(7) 19
Eu1 N1 2.417(7) .
S1 C1 1.561(7) .
C1 N1 1.148(9) .
N2 C4 1.47(3) 21_565
N2 C4 1.47(3) 5
N2 C4 1.47(3) 17_565
N2 C4 1.47(3) .
N2 C2 1.482(19) 2_565
N2 C2 1.482(19) 18
N2 C2 1.482(19) 17_565
N2 C2 1.482(19) .
C2 C3 1.64(3) .
C2 C4 1.65(3) 5
C2 C4 1.65(3) .
C2 C2 1.79(4) 2_565
C3 C2 1.64(3) 2_565
C4 C2 1.65(3) 18
C4 C5 1.65(4) .
C4 C4 1.82(4) 21_565
C5 C4 1.65(4) 21_565
N3 C7 1.511(13) 3
N3 C7 1.511(13) 4
N3 C7 1.511(13) 2
N3 C7 1.511(13) .
N3 C6 1.543(18) .
N3 C6 1.543(18) 4
N3 C6 1.543(18) 2
N3 C6 1.543(18) 3
C6 C8 1.64(3) .
C6 C6 1.76(3) 4
C6 C6 1.76(3) 3
C6 C7 1.836(15) .
C7 C8 1.642(15) .
C7 C7 1.692(17) 4
C7 C7 1.692(17) 3
